data_2005892
loop_
_publ_author_name
'Waskowska, A.'

_publ_section_title
;
 Diguanidinium Hexafluorosilicate
;
_journal_issue 1
_journal_name_full 'Acta Crystallographica Section C'
_journal_page_first 128
_journal_page_last 130
_journal_paper_doi 10.1107/S0108270196011717
_journal_volume 53
_journal_year 1997
_chemical_formula_iupac '2C H6 N3 + , Si F6 2-'
_chemical_formula_moiety '[C(NH~2~)~3~]~2~SiF~6~'
_chemical_formula_structural '[NH~2~C(NH~2~)~2~]~2~^+^SiF~6~^2-^'
_chemical_formula_sum 'C2 H12 F6 N6 Si'
_chemical_formula_weight 262.27
_chemical_name_common 'Diguanidinium hexafluorate silicate'
_space_group_IT_number 12
_symmetry_cell_setting monoclinic
_symmetry_space_group_name_Hall '-C 2y'
_symmetry_space_group_name_H-M 'C 1 2/m 1'
_audit_creation_method SHELXL
_cell_angle_alpha 90.00
_cell_angle_beta 114.49(3)
_cell_angle_gamma 90.00
_cell_formula_units_Z 2
_cell_length_a 12.600(3)
_cell_length_b 7.258(1)
_cell_length_c 6.162(1)
_cell_measurement_reflns_used 32
_cell_measurement_temperature 293(2)
_cell_measurement_theta_max 18
_cell_measurement_theta_min 11
_cell_volume 512.8(2)
_computing_cell_refinement 'KM-4 software, version 7.1'
_computing_data_collection 'KM-4 software, version 7.1'
_computing_data_reduction 'KM-4 software, version 7.1'
_computing_molecular_graphics 'SHELXS86 (Sheldrick, 1990)'
_computing_publication_material SHELXL93
_computing_structure_refinement 'SHELXL93 (Sheldrick, 1993)'
_computing_structure_solution 'SHELXTL-Plus (Sheldrick, 1991)'
_diffrn_ambient_temperature 293(2)
_diffrn_measurement_device 'KUMA KM-4 diffractometer'
_diffrn_measurement_method '\w/2\q scan'
_diffrn_radiation_monochromator graphite
_diffrn_radiation_source 'fine-focus sealed tube'
_diffrn_radiation_type MoK\a
_diffrn_radiation_wavelength 0.71073
_diffrn_reflns_av_R_equivalents 0.0378
_diffrn_reflns_av_sigmaI/netI 0.0274
_diffrn_reflns_limit_h_max 18
_diffrn_reflns_limit_h_min -18
_diffrn_reflns_limit_k_max 9
_diffrn_reflns_limit_k_min -9
_diffrn_reflns_limit_l_max 8
_diffrn_reflns_limit_l_min -8
_diffrn_reflns_number 2941
_diffrn_reflns_theta_max 31.06
_diffrn_reflns_theta_min 3.32
_diffrn_standards_decay_% 0.5
_diffrn_standards_interval_count 50
_diffrn_standards_number 2
_exptl_absorpt_coefficient_mu 0.299
_exptl_absorpt_correction_type none
_exptl_crystal_colour colourless
_exptl_crystal_density_diffrn 1.698
_exptl_crystal_density_meas ?
_exptl_crystal_description 'transparent plate'
_exptl_crystal_F_000 268
_exptl_crystal_size_max 0.40
_exptl_crystal_size_mid 0.35
_exptl_crystal_size_min 0.25
_refine_diff_density_max 0.328
_refine_diff_density_min -0.201
_refine_ls_extinction_coef 0.049(2)
_refine_ls_extinction_method SHELXL
_refine_ls_goodness_of_fit_all 1.040
_refine_ls_goodness_of_fit_obs 1.052
_refine_ls_hydrogen_treatment refall
_refine_ls_matrix_type full
_refine_ls_number_parameters 54
_refine_ls_number_reflns 855
_refine_ls_number_restraints 0
_refine_ls_restrained_S_all 1.040
_refine_ls_restrained_S_obs 1.052
_refine_ls_R_factor_all 0.0389
_refine_ls_R_factor_obs 0.0304
_refine_ls_shift/esd_max 0.001
_refine_ls_shift/esd_mean 0.000
_refine_ls_structure_factor_coef Fsqd
_refine_ls_weighting_details 'w = 1/[\s^2^(Fo^2^)+(0.0003P)^2^+0.4800P] where P=(Fo^2^+2Fc^2^)/3'
_refine_ls_weighting_scheme calc
_refine_ls_wR_factor_all 0.0620
_refine_ls_wR_factor_obs 0.0590
_reflns_number_observed 763
_reflns_number_total 855
_reflns_observed_criterion >2sigma(I)
_cod_data_source_file na1247.cif
_cod_data_source_block a
_cod_depositor_comments
;
 Removing duplicate rows from the ATOM_TYPE loop.

 Antanas Vaitkus,
 2018-08-07

The following automatic conversions were performed:

'_geom_bond_publ_flag' value 'Yes' changed to 'yes' according to
/home/saulius/struct/CIF-dictionaries/cif_core.dic dictionary named
'cif_core.dic' version 2.4.1 from 2010-06-29 (4
times).

'_geom_angle_publ_flag' value 'Yes' changed to 'yes'
according to /home/saulius/struct/CIF-dictionaries/cif_core.dic
dictionary named 'cif_core.dic' version 2.4.1 from 2010-06-29 (6
times).

Automatic conversion script
Id: cif_fix_values 1715 2011-07-08 13:25:40Z adriana 

The following automatic conversions were performed:

'_exptl_crystal_density_meas' value 'not measured' was changed to '?'
- the value is perceived as not measured.

Automatic conversion script
Id: cif_fix_values 3008 2015-01-20 13:52:24Z robertas 

The following automatic conversions were performed:

'_refine_ls_weighting_scheme' value 'calc w =
1/[\s^2^(Fo^2^)+(0.0003P)^2^+0.4800P] where P=(Fo^2^+2Fc^2^)/3' was
changed to 'calc'. New tag '_refine_ls_weighting_details' was
created. The value of the new tag was set to 'w =
1/[\s^2^(Fo^2^)+(0.0003P)^2^+0.4800P] where P=(Fo^2^+2Fc^2^)/3'.

Automatic conversion script
Id: cif_fix_values 3143 2015-03-26 13:38:13Z robertas 
;
_cod_original_sg_symbol_H-M 'C 2/m'
_cod_database_code 2005892

loop_
_symmetry_equiv_pos_as_xyz
'x, y, z'
'-x, y, -z'
'x+1/2, y+1/2, z'
'-x+1/2, y+1/2, -z'
'-x, -y, -z'
'x, -y, z'
'-x+1/2, -y+1/2, -z'
'x+1/2, -y+1/2, z'

loop_
_atom_site_aniso_label
_atom_site_aniso_U_11
_atom_site_aniso_U_22
_atom_site_aniso_U_33
_atom_site_aniso_U_12
_atom_site_aniso_U_13
_atom_site_aniso_U_23
Si 0.0239(3) 0.0193(3) 0.0413(4) 0.000 0.0151(3) 0.000
F1 0.0391(4) 0.0317(4) 0.0604(5) -0.0040(3) 0.0272(4) -0.0127(4)
F2 0.0244(5) 0.0320(6) 0.0554(7) 0.000 0.0128(5) 0.000
N2 0.0314(8) 0.0291(8) 0.0636(11) 0.000 0.0214(8) 0.000
C1 0.0302(8) 0.0266(8) 0.0304(8) 0.000 0.0119(6) 0.000
N1 0.0368(6) 0.0253(6) 0.0542(7) -0.0004(4) 0.0236(5) 0.0021(5)

loop_
_atom_site_label
_atom_site_occupancy
_atom_site_fract_x
_atom_site_fract_y
_atom_site_fract_z
_atom_site_U_iso_or_equiv
_atom_site_thermal_displace_type
_atom_site_calc_flag
_atom_site_refinement_flags
_atom_site_type_symbol
Si 1 0.0000 0.0000 0.0000 0.0276(2) Uani d S Si
F1 1 -0.01623(6) 0.16438(11) 0.1766(2) 0.0415(2) Uani d . F
F2 1 0.14496(8) 0.0000 0.1630(2) 0.0385(3) Uani d S F
N2 1 0.61924(15) 0.0000 0.2735(4) 0.0408(4) Uani d S N
C1 1 0.72359(14) 0.0000 0.2692(3) 0.0293(3) Uani d S C
N1 1 0.77580(11) 0.1579(2) 0.2703(2) 0.0371(3) Uani d . N
H11 1 0.7393(14) 0.2556(28) 0.2556(29) 0.051(5) Uiso d . H
H12 1 0.8419(17) 0.1556(30) 0.2662(32) 0.064(6) Uiso d . H
H21 1 0.5849(15) -.1035(29) 0.2572(30) 0.058(5) Uiso d . H

loop_
_atom_type_symbol
_atom_type_description
_atom_type_scat_dispersion_real
_atom_type_scat_dispersion_imag
_atom_type_scat_source
C C 0.0033 0.0016 'International Tables Vol C Tables 4.2.6.8 and 6.1.1.4'
H H 0.0000 0.0000 'International Tables Vol C Tables 4.2.6.8 and 6.1.1.4'
N N 0.0061 0.0033 'International Tables Vol C Tables 4.2.6.8 and 6.1.1.4'
F F 0.0171 0.0103 'International Tables Vol C Tables 4.2.6.8 and 6.1.1.4'
Si Si 0.0817 0.0704 'International Tables Vol C Tables 4.2.6.8 and 6.1.1.4'

loop_
_geom_angle_atom_site_label_1
_geom_angle_atom_site_label_2
_geom_angle_atom_site_label_3
_geom_angle_site_symmetry_1
_geom_angle_site_symmetry_3
_geom_angle
_geom_angle_publ_flag
F2 Si F2 . 5 180.0 yes
F2 Si F1 . 5 89.61(4) yes
F2 Si F1 5 5 90.39(4) ?
F2 Si F1 . 2 89.61(4) ?
F2 Si F1 5 2 90.39(4) ?
F1 Si F1 5 2 90.27(6) ?
F2 Si F1 . . 90.39(4) yes
F2 Si F1 5 . 89.61(4) ?
F1 Si F1 5 . 180.0 yes
F1 Si F1 2 . 89.73(6) ?
F2 Si F1 . 6 90.39(4) ?
F2 Si F1 5 6 89.61(4) ?
F1 Si F1 5 6 89.73(6) ?
F1 Si F1 2 6 180.0 ?
F1 Si F1 . 6 90.27(6) ?
H21 F1 Si 6_565 . 120.7(5) ?
H21 F1 H12 6_565 1_455 118.6(8) ?
Si F1 H12 . 1_455 119.9(6) ?
H21 F1 F2 6_565 5 139.3(5) ?
Si F1 F2 . 5 45.14(3) ?
H12 F1 F2 1_455 5 82.5(5) ?
H21 F1 F1 6_565 2 84.0(5) ?
Si F1 F1 . 2 45.14(3) ?
H12 F1 F1 1_455 2 137.5(5) ?
F2 F1 F1 5 2 60.39(4) ?
H21 F1 F1 6_565 6 145.4(5) ?
Si F1 F1 . 6 44.86(3) ?
H12 F1 F1 1_455 6 88.3(6) ?
F2 F1 F1 5 6 59.78(3) ?
F1 F1 F1 2 6 90.0 ?
H21 F1 F2 6_565 . 88.1(5) ?
Si F1 F2 . . 44.76(3) ?
H12 F1 F2 1_455 . 146.3(6) ?
F2 F1 F2 5 . 89.90(5) ?
F1 F1 F2 2 . 59.72(4) ?
F1 F1 F2 6 . 60.00(2) ?
H21 F1 H21 6_565 5_565 70.8(8) ?
Si F1 H21 . 5_565 83.6(4) ?
H12 F1 H21 1_455 5_565 107.1(6) ?
F2 F1 H21 5 5_565 69.7(4) ?
F1 F1 H21 2 5_565 43.3(4) ?
F1 F1 H21 6 5_565 124.6(4) ?
F2 F1 H21 . 5_565 100.8(3) ?
H21 F1 N2 6_565 3_455 2.4(5) ?
Si F1 N2 . 3_455 120.74(5) ?
H12 F1 N2 1_455 3_455 118.0(6) ?
F2 F1 N2 5 3_455 137.37(6) ?
F1 F1 N2 2 3_455 83.00(5) ?
F1 F1 N2 6 3_455 147.41(3) ?
F2 F1 N2 . 3_455 89.45(4) ?
H21 F1 N2 5_565 3_455 68.6(4) ?
H21 F1 N1 6_565 1_455 119.2(5) ?
Si F1 N1 . 1_455 118.55(5) ?
H12 F1 N1 1_455 1_455 3.7(5) ?
F2 F1 N1 5 1_455 79.87(5) ?
F1 F1 N1 2 1_455 133.91(6) ?
F1 F1 N1 6 1_455 89.08(3) ?
F2 F1 N1 . 1_455 148.08(5) ?
H21 F1 N1 5_565 1_455 103.7(3) ?
N2 F1 N1 3_455 1_455 118.42(5) ?
Si F2 H21 . 1_545 79.8(3) ?
Si F2 H21 . 6_565 79.8(3) ?
H21 F2 H21 1_545 6_565 137.2(7) ?
Si F2 H11 . 8_455 121.3(5) ?
H21 F2 H11 1_545 8_455 154.1(6) ?
H21 F2 H11 6_565 8_455 46.4(6) ?
Si F2 H11 . 3_445 121.3(5) ?
H21 F2 H11 1_545 3_445 46.4(6) ?
H21 F2 H11 6_565 3_445 154.1(6) ?
H11 F2 H11 8_455 3_445 117.1(9) ?
Si F2 F1 . 5 45.24(3) ?
H21 F2 F1 1_545 5 64.3(3) ?
H21 F2 F1 6_565 5 120.2(3) ?
H11 F2 F1 8_455 5 140.9(5) ?
H11 F2 F1 3_445 5 85.2(5) ?
Si F2 F1 . 2 45.24(3) ?
H21 F2 F1 1_545 2 120.2(3) ?
H21 F2 F1 6_565 2 64.3(3) ?
H11 F2 F1 8_455 2 85.2(5) ?
H11 F2 F1 3_445 2 140.9(5) ?
F1 F2 F1 5 2 60.44(5) ?
Si F2 F1 . . 44.85(3) ?
H21 F2 F1 1_545 . 100.4(3) ?
H21 F2 F1 6_565 . 41.4(3) ?
H11 F2 F1 8_455 . 87.8(5) ?
H11 F2 F1 3_445 . 144.6(5) ?
F1 F2 F1 5 . 90.10(5) ?
F1 F2 F1 2 . 59.90(4) ?
Si F2 F1 . 6 44.85(3) ?
H21 F2 F1 1_545 6 41.4(3) ?
H21 F2 F1 6_565 6 100.4(3) ?
H11 F2 F1 8_455 6 144.6(5) ?
H11 F2 F1 3_445 6 87.8(5) ?
F1 F2 F1 5 6 59.90(4) ?
F1 F2 F1 2 6 90.10(5) ?
F1 F2 F1 . 6 59.99(5) ?
Si F2 N1 . 8_455 120.69(3) ?
H21 F2 N1 1_545 8_455 156.1(3) ?
H21 F2 N1 6_565 8_455 47.2(3) ?
H11 F2 N1 8_455 8_455 2.6(5) ?
H11 F2 N1 3_445 8_455 117.5(5) ?
F1 F2 N1 5 8_455 138.43(6) ?
F1 F2 N1 2 8_455 83.49(4) ?
F1 F2 N1 . 8_455 88.61(3) ?
F1 F2 N1 6 8_455 146.24(5) ?
C1 N2 H21 . 8 117.2(12) no
C1 N2 H21 . 3_545 117.2(12) ?
H21 N2 H21 8 3_545 124.(3) no
C1 N2 N1 . . 30.06(4) ?
H21 N2 N1 8 . 146.9(13) ?
H21 N2 N1 3_545 . 87.4(12) ?
C1 N2 N1 . 6 30.06(4) ?
H21 N2 N1 8 6 87.4(12) ?
H21 N2 N1 3_545 6 146.9(13) ?
N1 N2 N1 . 6 60.12(7) ?
C1 N2 H11 . 6 50.0(5) ?
H21 N2 H11 8 6 67.4(13) ?
H21 N2 H11 3_545 6 164.8(13) ?
N1 N2 H11 . 6 80.0(5) ?
N1 N2 H11 6 6 20.0(4) ?
C1 N2 H11 . . 50.0(5) ?
H21 N2 H11 8 . 164.8(13) ?
H21 N2 H11 3_545 . 67.4(13) ?
N1 N2 H11 . . 20.0(4) ?
N1 N2 H11 6 . 80.0(5) ?
H11 N2 H11 6 . 99.8(9) ?
C1 N2 F1 . 3_545 120.08(5) ?
H21 N2 F1 8 3_545 5.8(12) ?
H21 N2 F1 3_545 3_545 119.4(13) ?
N1 N2 F1 . 3_545 149.03(7) ?
N1 N2 F1 6 3_545 90.77(4) ?
H11 N2 F1 6 3_545 70.9(4) ?
H11 N2 F1 . 3_545 164.0(4) ?
C1 N2 F1 . 8 120.08(5) ?
H21 N2 F1 8 8 119.4(13) ?
H21 N2 F1 3_545 8 5.8(12) ?
N1 N2 F1 . 8 90.77(4) ?
N1 N2 F1 6 8 149.03(7) ?
H11 N2 F1 6 8 164.0(4) ?
H11 N2 F1 . 8 70.9(4) ?
F1 N2 F1 3_545 8 114.82(7) ?
C1 N2 N2 . 5_655 116.62(15) ?
H21 N2 N2 8 5_655 72.1(12) ?
H21 N2 N2 3_545 5_655 72.1(12) ?
N1 N2 N2 . 5_655 113.26(9) ?
N1 N2 N2 6 5_655 113.26(9) ?
H11 N2 N2 6 5_655 105.2(4) ?
H11 N2 N2 . 5_655 105.2(4) ?
F1 N2 N2 3_545 5_655 66.37(4) ?
F1 N2 N2 8 5_655 66.37(4) ?
N1 C1 N1 . 6 120.5(2) yes
N1 C1 N2 . . 119.73(8) yes
N1 C1 N2 6 . 119.73(8) ?
H11 N1 H12 . . 122.(2) no
H11 N1 C1 . . 119.3(12) no
H12 N1 C1 . . 118.6(15) no
H11 N1 N2 . . 89.3(12) ?
H12 N1 N2 . . 148.8(15) ?
C1 N1 N2 . . 30.21(7) ?
H11 N1 N1 . 6 148.8(12) ?
H12 N1 N1 . 6 88.9(15) ?
C1 N1 N1 . 6 29.74(8) ?
N2 N1 N1 . 6 59.94(4) ?
H11 N1 H12 . 6 167.8(13) ?
H12 N1 H12 . 6 68.5(17) ?
C1 N1 H12 . 6 50.1(5) ?
N2 N1 H12 . 6 80.3(5) ?
N1 N1 H12 6 6 20.3(5) ?
H11 N1 H21 . 3_545 68.6(13) ?
H12 N1 H21 . 3_545 168.9(15) ?
C1 N1 H21 . 3_545 50.8(5) ?
N2 N1 H21 . 3_545 20.7(5) ?
N1 N1 H21 6 3_545 80.5(5) ?
H12 N1 H21 6 3_545 100.9(7) ?
H11 N1 F2 . 3 6.5(11) ?
H12 N1 F2 . 3 119.0(15) ?
C1 N1 F2 . 3 120.46(10) ?
N2 N1 F2 . 3 91.16(5) ?
N1 N1 F2 6 3 148.85(3) ?
H12 N1 F2 6 3 164.8(4) ?
H21 N1 F2 3_545 3 70.6(5) ?
H11 N1 F1 . 1_655 118.0(12) ?
H12 N1 F1 . 1_655 9.1(12) ?
C1 N1 F1 . 1_655 120.06(10) ?
N2 N1 F1 . 1_655 149.38(6) ?
N1 N1 F1 6 1_655 90.92(3) ?
H12 N1 F1 6 1_655 70.8(5) ?
H21 N1 F1 3_545 1_655 165.2(4) ?
F2 N1 F1 3 1_655 114.50(5) ?
H11 N1 N1 . 7_655 71.6(12) ?
H12 N1 N1 . 7_655 76.6(13) ?
C1 N1 N1 . 7_655 116.39(12) ?
N2 N1 N1 . 7_655 113.00(8) ?
N1 N1 N1 6 7_655 113.20(4) ?
H12 N1 N1 6 7_655 106.6(4) ?
H21 N1 N1 3_545 7_655 104.5(4) ?
F2 N1 N1 3 7_655 65.14(5) ?
F1 N1 N1 1_655 7_655 67.69(5) ?
N1 H11 F2 . 3 170.9(16) ?
N1 H11 N2 . . 70.7(12) ?
F2 H11 N2 3 . 111.6(7) ?
N1 H12 F1 . 1_655 167.2(17) ?
N1 H12 N1 . 6 70.8(14) ?
F1 H12 N1 1_655 6 111.6(9) ?
F1 H21 F2 6_565 1_565 50.5(4) ?
F1 H21 N2 6_565 3_455 171.8(17) ?
F2 H21 N2 1_565 3_455 133.8(15) ?
F1 H21 F1 6_565 5_565 52.7(4) ?
F2 H21 F1 1_565 5_565 46.0(3) ?
N2 H21 F1 3_455 5_565 123.5(14) ?
F1 H21 N1 6_565 3_455 112.7(9) ?
F2 H21 N1 1_565 3_455 62.3(4) ?
N2 H21 N1 3_455 3_455 71.9(11) ?
F1 H21 N1 5_565 3_455 81.5(5) ?

loop_
_geom_bond_atom_site_label_1
_geom_bond_atom_site_label_2
_geom_bond_site_symmetry_2
_geom_bond_distance
_geom_bond_publ_flag
Si F2 . 1.6805(12) yes
Si F2 5 1.6805(12) ?
Si F1 5 1.6833(8) ?
Si F1 2 1.6833(8) ?
Si F1 . 1.6833(8) yes
Si F1 6 1.6833(8) ?
N2 C1 . 1.326(2) yes
N2 H21 8 0.85(2) ?
N2 H21 3_545 0.85(2) ?
C1 N1 . 1.3203(14) yes
C1 N1 6 1.3203(14) ?
N1 H11 . 0.83(2) no
N1 H12 . 0.84(2) no
H21 N2 3_455 0.85(2) no

loop_
_geom_contact_atom_site_label_1
_geom_contact_atom_site_label_2
_geom_contact_distance
_geom_contact_site_symmetry_1
F1 H21 2.05(2) 6_565
F1 H12 2.08(2) 1_455
F1 F2 2.3705(14) 5
F1 F1 2.375(2) 2
F1 F1 2.386(2) 6
F1 F2 2.3865(12) .
F1 H21 2.97(2) 5_565
F1 N2 2.8912(12) 3_455
F1 N1 2.908(2) 1_455
F2 H21 3.09(2) 1_545
F2 H21 3.09(2) 6_565
F2 H11 2.08(2) 8_455
F2 H11 2.08(2) 3_445
F2 F1 2.3705(14) 5
F2 F1 2.3705(14) 2
F2 F1 2.3865(12) 6
F2 N1 2.9009(14) 8_455
N2 N1 2.289(2) .
N2 N1 2.289(2) 6
N2 H11 2.43(2) 6
N2 H11 2.43(2) .
N2 F1 2.8912(12) 3_545
N2 F1 2.8912(12) 8
N2 N2 3.463(4) 5_655
N1 N1 2.293(2) 6
N1 H12 2.43(2) 6
N1 H21 2.40(2) 3_545
N1 F2 2.9009(14) 3
N1 F1 2.908(2) 1_655
N1 N1 3.393(3) 7_655
H11 F2 2.08(2) 3
H12 F1 2.08(2) 1_655
H12 N1 2.43(2) 6
H21 F1 2.05(2) 6_565
H21 F2 3.09(2) 1_565
H21 F1 2.97(2) 5_565
H21 N1 2.40(2) 3_455
